data_7014082
loop_
_publ_author_name
'Davies, Graham M.'
'Aarons, Rebecca J.'
'Motson, Graham R.'
'Jeffery, John C.'
'Adams, Harry'
'Faulkner, Stephen'
'Ward, Michael D.'

_publ_section_title
;
 Structural and near-IR photophysical studies on ternary lanthanide
 complexes containing poly(pyrazolyl)borate and 1,3-diketonate ligands.
;
_journal_issue 8
_journal_name_full 'Dalton transactions (Cambridge, England : 2003)'
_journal_page_first 1136
_journal_page_last 1144
_journal_paper_doi 10.1039/b400992d
_journal_year 2004
_chemical_formula_moiety 'C46 H36 B Gd N6 O4'
_chemical_formula_sum 'C46 H36 B Gd N6 O4'
_chemical_formula_weight 904.87
_chemical_name_systematic
;
?
;
_space_group_IT_number 14
_symmetry_cell_setting monoclinic
_symmetry_space_group_name_Hall '-P 2ybc'
_symmetry_space_group_name_H-M 'P 1 21/c 1'
_atom_sites_solution_hydrogens geom
_atom_sites_solution_primary direct
_atom_sites_solution_secondary difmap
_audit_creation_method SHELXL-97
_cell_angle_alpha 90.00
_cell_angle_beta 117.1740(10)
_cell_angle_gamma 90.00
_cell_formula_units_Z 8
_cell_length_a 19.2403(18)
_cell_length_b 26.613(2)
_cell_length_c 17.8124(16)
_cell_measurement_reflns_used 7571
_cell_measurement_temperature 100(2)
_cell_measurement_theta_max 54.732
_cell_measurement_theta_min 4.493
_cell_volume 8114.0(12)
_computing_cell_refinement 'Bruker XSCANS'
_computing_data_collection 'Bruker XSCANS'
_computing_data_reduction 'Bruker SHELXTL'
_computing_molecular_graphics 'Bruker SHELXTL'
_computing_publication_material 'Bruker SHELXTL'
_computing_structure_refinement 'SHELXL-97 (Sheldrick, 1997)'
_computing_structure_solution 'SHELXS-97 (Sheldrick, 1997)'
_diffrn_ambient_temperature 100(2)
_diffrn_measured_fraction_theta_full 0.978
_diffrn_measured_fraction_theta_max 0.978
_diffrn_measurement_device_type 'CCD Area detector'
_diffrn_measurement_method '\w scans'
_diffrn_radiation_monochromator graphite
_diffrn_radiation_source 'fine-focus sealed tube'
_diffrn_radiation_type MoK\a
_diffrn_radiation_wavelength 0.71073
_diffrn_reflns_av_R_equivalents 0.0559
_diffrn_reflns_av_sigmaI/netI 0.0613
_diffrn_reflns_limit_h_max 24
_diffrn_reflns_limit_h_min -24
_diffrn_reflns_limit_k_max 34
_diffrn_reflns_limit_k_min -34
_diffrn_reflns_limit_l_max 22
_diffrn_reflns_limit_l_min -22
_diffrn_reflns_number 68424
_diffrn_reflns_theta_full 27.56
_diffrn_reflns_theta_max 27.56
_diffrn_reflns_theta_min 1.19
_exptl_absorpt_coefficient_mu 1.687
_exptl_absorpt_correction_T_max 0.8106
_exptl_absorpt_correction_T_min 0.7511
_exptl_absorpt_correction_type multi-scan
_exptl_absorpt_process_details sadabs
_exptl_crystal_colour YELLOW
_exptl_crystal_density_diffrn 1.481
_exptl_crystal_density_method 'not measured'
_exptl_crystal_description NEEDLE
_exptl_crystal_F_000 3640
_exptl_crystal_size_max 0.18
_exptl_crystal_size_mid 0.13
_exptl_crystal_size_min 0.13
_refine_diff_density_max 1.255
_refine_diff_density_min -1.241
_refine_diff_density_rms 0.109
_refine_ls_extinction_method none
_refine_ls_goodness_of_fit_ref 0.992
_refine_ls_hydrogen_treatment mixed
_refine_ls_matrix_type full
_refine_ls_number_parameters 1045
_refine_ls_number_reflns 18339
_refine_ls_number_restraints 0
_refine_ls_restrained_S_all 0.992
_refine_ls_R_factor_all 0.0655
_refine_ls_R_factor_gt 0.0377
_refine_ls_shift/su_max 0.004
_refine_ls_shift/su_mean 0.000
_refine_ls_structure_factor_coef Fsqd
_refine_ls_weighting_details 'calc w=1/[\s^2^(Fo^2^)+(0.0341P)^2^+0.0000P] where P=(Fo^2^+2Fc^2^)/3'
_refine_ls_weighting_scheme calc
_refine_ls_wR_factor_gt 0.0737
_refine_ls_wR_factor_ref 0.0812
_reflns_number_gt 12737
_reflns_number_total 18339
_reflns_threshold_expression >2sigma(I)
_cod_data_source_file b400992d.txt
_cod_data_source_block imw24g
_cod_depositor_comments
;
The following automatic conversions were performed:
'_symmetry_cell_setting' value 'Monoclinic' changed to 'monoclinic'
according to '/home/saulius/struct/CIF-dictionaries/cif_core.dic'
dictionary named 'cif_core.dic' version 2.4.1 from 2010-06-29.

Automatic conversion script
Id: cif_fix_enum 1527 2010-12-29 10:47:43Z saulius 
;
_cod_original_cell_volume 8114.1(13)
_cod_original_sg_symbol_H-M P2(1)/c
_cod_database_code 7014082

loop_
_symmetry_equiv_pos_as_xyz
'x, y, z'
'-x, y+1/2, -z+1/2'
'-x, -y, -z'
'x, -y-1/2, z-1/2'

loop_
_atom_site_label
_atom_site_type_symbol
_atom_site_fract_x
_atom_site_fract_y
_atom_site_fract_z
_atom_site_U_iso_or_equiv
_atom_site_adp_type
_atom_site_occupancy
_atom_site_symmetry_multiplicity
_atom_site_calc_flag
_atom_site_refinement_flags
_atom_site_disorder_assembly
_atom_site_disorder_group
Gd1 Gd 0.491393(10) 0.694247(6) 0.262675(10) 0.02158(5) Uani 1 1 d . . .
O111 O 0.37884(14) 0.72248(8) 0.14610(15) 0.0286(6) Uani 1 1 d . . .
O145 O 0.60946(14) 0.71735(8) 0.37657(14) 0.0279(6) Uani 1 1 d . . .
O115 O 0.41171(14) 0.62491(9) 0.19596(14) 0.0297(6) Uani 1 1 d . . .
O141 O 0.55795(14) 0.62214(9) 0.33478(14) 0.0287(6) Uani 1 1 d . . .
N161 N 0.49735(17) 0.82092(10) 0.32639(17) 0.0272(7) Uani 1 1 d . . .
N162 N 0.47107(17) 0.77399(10) 0.32736(17) 0.0256(7) Uani 1 1 d . . .
N191 N 0.56250(18) 0.66187(11) 0.18052(18) 0.0288(7) Uani 1 1 d . . .
C121 C 0.3374(2) 0.56075(13) 0.1030(2) 0.0288(8) Uani 1 1 d . . .
C131 C 0.6412(2) 0.55466(13) 0.4035(2) 0.0259(8) Uani 1 1 d . . .
C112 C 0.3218(2) 0.70370(13) 0.0821(2) 0.0247(8) Uani 1 1 d . . .
C183 C 0.6112(2) 0.74533(14) 0.1958(2) 0.0303(9) Uani 1 1 d . . .
N171 N 0.43850(17) 0.68278(11) 0.36854(17) 0.0273(7) Uani 1 1 d . . .
C196 C 0.5617(2) 0.61349(15) 0.1581(2) 0.0403(10) Uani 1 1 d . . .
H196 H 0.5270 0.5909 0.1653 0.048 Uiso 1 1 calc R . .
C144 C 0.6688(2) 0.69708(13) 0.4347(2) 0.0240(8) Uani 1 1 d . . .
C101 C 0.2649(2) 0.74042(13) 0.0210(2) 0.0270(8) Uani 1 1 d . . .
C114 C 0.3548(2) 0.61534(13) 0.1243(2) 0.0252(8) Uani 1 1 d . . .
C106 C 0.2646(2) 0.78916(14) 0.0481(2) 0.0339(9) Uani 1 1 d . . .
H106 H 0.2997 0.7984 0.1043 0.041 Uiso 1 1 calc R . .
C185 C 0.6318(3) 0.82383(16) 0.2345(3) 0.0440(11) Uani 1 1 d . . .
H185 H 0.6540 0.8564 0.2493 0.053 Uiso 1 1 calc R . .
C156 C 0.7278(2) 0.78181(13) 0.4684(2) 0.0303(9) Uani 1 1 d . . .
H156 H 0.6894 0.7920 0.4141 0.036 Uiso 1 1 calc R . .
C113 C 0.3087(2) 0.65221(13) 0.0671(2) 0.0292(9) Uani 1 1 d . . .
H113 H 0.2664 0.6417 0.0155 0.035 Uiso 1 1 calc R . .
C152 C 0.7848(2) 0.71874(14) 0.5749(2) 0.0329(9) Uani 1 1 d . . .
H152 H 0.7868 0.6850 0.5932 0.039 Uiso 1 1 calc R . .
N181 N 0.56487(19) 0.80909(11) 0.23392(18) 0.0305(7) Uani 1 1 d . . .
N182 N 0.55133(18) 0.76025(10) 0.21022(17) 0.0277(7) Uani 1 1 d . . .
C143 C 0.6809(2) 0.64482(13) 0.4434(2) 0.0285(8) Uani 1 1 d . . .
H143 H 0.7293 0.6327 0.4861 0.034 Uiso 1 1 calc R . .
C142 C 0.6253(2) 0.61015(13) 0.3925(2) 0.0242(8) Uani 1 1 d . . .
C104 C 0.1634(2) 0.81120(16) -0.0882(3) 0.0449(11) Uani 1 1 d . . .
H104 H 0.1287 0.8355 -0.1256 0.054 Uiso 1 1 calc R . .
C193 C 0.6625(2) 0.67708(15) 0.1382(2) 0.0371(10) Uani 1 1 d . . .
H193 H 0.6977 0.6999 0.1322 0.044 Uiso 1 1 calc R . .
C195 C 0.6095(3) 0.59510(16) 0.1248(3) 0.0451(11) Uani 1 1 d . . .
H195 H 0.6070 0.5608 0.1091 0.054 Uiso 1 1 calc R . .
C136 C 0.5819(2) 0.52210(14) 0.3544(3) 0.0375(10) Uani 1 1 d . . .
H136 H 0.5333 0.5353 0.3138 0.045 Uiso 1 1 calc R . .
C176 C 0.4196(2) 0.63740(15) 0.3857(2) 0.0336(9) Uani 1 1 d . . .
H176 H 0.4171 0.6100 0.3503 0.040 Uiso 1 1 calc R . .
C103 C 0.1633(3) 0.76305(16) -0.1161(3) 0.0490(12) Uani 1 1 d . . .
H103 H 0.1287 0.7540 -0.1727 0.059 Uiso 1 1 calc R . .
C155 C 0.7828(2) 0.81608(14) 0.5212(2) 0.0361(9) Uani 1 1 d . . .
H155 H 0.7828 0.8494 0.5020 0.043 Uiso 1 1 calc R . .
C123 C 0.2840(3) 0.49225(16) 0.0057(3) 0.0501(12) Uani 1 1 d . . .
H123 H 0.2557 0.4805 -0.0506 0.060 Uiso 1 1 calc R . .
C105 C 0.2135(2) 0.82455(15) -0.0060(3) 0.0404(10) Uani 1 1 d . . .
H105 H 0.2130 0.8578 0.0132 0.049 Uiso 1 1 calc R . .
C133 C 0.7225(2) 0.48266(14) 0.4700(2) 0.0369(10) Uani 1 1 d . . .
H133 H 0.7711 0.4691 0.5098 0.044 Uiso 1 1 calc R . .
C134 C 0.6624(2) 0.45105(14) 0.4214(3) 0.0372(10) Uani 1 1 d . . .
H134 H 0.6694 0.4157 0.4279 0.045 Uiso 1 1 calc R . .
C154 C 0.8374(2) 0.80246(15) 0.6013(2) 0.0362(9) Uani 1 1 d . . .
H154 H 0.8741 0.8264 0.6373 0.043 Uiso 1 1 calc R . .
C153 C 0.8382(2) 0.75396(15) 0.6287(2) 0.0373(10) Uani 1 1 d . . .
H153 H 0.8751 0.7444 0.6841 0.045 Uiso 1 1 calc R . .
C173 C 0.4276(2) 0.71446(16) 0.4888(2) 0.0400(10) Uani 1 1 d . . .
H173 H 0.4304 0.7420 0.5240 0.048 Uiso 1 1 calc R . .
C192 C 0.6129(2) 0.69321(14) 0.1701(2) 0.0311(9) Uani 1 1 d . . .
C175 C 0.4035(2) 0.62847(17) 0.4527(2) 0.0400(10) Uani 1 1 d . . .
H175 H 0.3890 0.5958 0.4621 0.048 Uiso 1 1 calc R . .
C151 C 0.7292(2) 0.73257(13) 0.4952(2) 0.0248(8) Uani 1 1 d . . .
C102 C 0.2136(2) 0.72823(15) -0.0615(2) 0.0405(10) Uani 1 1 d . . .
H102 H 0.2133 0.6949 -0.0808 0.049 Uiso 1 1 calc R . .
C164 C 0.4871(2) 0.81438(15) 0.4446(2) 0.0402(10) Uani 1 1 d . . .
H164 H 0.4875 0.8218 0.4970 0.048 Uiso 1 1 calc R . .
C126 C 0.3656(2) 0.52625(14) 0.1684(3) 0.0400(10) Uani 1 1 d . . .
H126 H 0.3935 0.5377 0.2250 0.048 Uiso 1 1 calc R . .
C132 C 0.7127(2) 0.53453(14) 0.4614(2) 0.0317(9) Uani 1 1 d . . .
H132 H 0.7547 0.5562 0.4949 0.038 Uiso 1 1 calc R . .
C194 C 0.6600(3) 0.62734(16) 0.1152(3) 0.0444(11) Uani 1 1 d . . .
H194 H 0.6934 0.6156 0.0928 0.053 Uiso 1 1 calc R . .
C124 C 0.3136(3) 0.45825(15) 0.0710(3) 0.0493(12) Uani 1 1 d . . .
H124 H 0.3062 0.4232 0.0599 0.059 Uiso 1 1 calc R . .
C135 C 0.5920(3) 0.47038(15) 0.3632(3) 0.0444(11) Uani 1 1 d . . .
H135 H 0.5505 0.4485 0.3293 0.053 Uiso 1 1 calc R . .
C172 C 0.4425(2) 0.72126(14) 0.4199(2) 0.0292(9) Uani 1 1 d . . .
C122 C 0.2947(2) 0.54313(14) 0.0209(2) 0.0394(10) Uani 1 1 d . . .
H122 H 0.2730 0.5662 -0.0247 0.047 Uiso 1 1 calc R . .
C184 C 0.6632(3) 0.78449(15) 0.2103(3) 0.0436(11) Uani 1 1 d . . .
H184 H 0.7100 0.7842 0.2048 0.052 Uiso 1 1 calc R . .
C163 C 0.4651(2) 0.76965(14) 0.3993(2) 0.0305(9) Uani 1 1 d . . .
C125 C 0.3537(3) 0.47542(15) 0.1523(3) 0.0483(12) Uani 1 1 d . . .
H125 H 0.3735 0.4522 0.1978 0.058 Uiso 1 1 calc R . .
C174 C 0.4086(2) 0.66726(17) 0.5051(3) 0.0420(11) Uani 1 1 d . . .
H174 H 0.3993 0.6617 0.5524 0.050 Uiso 1 1 calc R . .
C165 C 0.5078(2) 0.84508(15) 0.3972(2) 0.0392(10) Uani 1 1 d . . .
H165 H 0.5268 0.8784 0.4118 0.047 Uiso 1 1 calc R . .
Gd2 Gd 0.994037(10) 0.492652(6) 0.775778(10) 0.02145(5) Uani 1 1 d . . .
N281 N 0.96880(19) 0.62089(11) 0.70673(19) 0.0319(7) Uani 1 1 d . . .
N291 N 0.94681(17) 0.47946(11) 0.61661(17) 0.0276(7) Uani 1 1 d . . .
O241 O 1.06943(14) 0.42564(9) 0.76379(14) 0.0269(6) Uani 1 1 d . . .
N282 N 0.96030(17) 0.57140(10) 0.68562(18) 0.0267(7) Uani 1 1 d . . .
C231 C 1.1274(2) 0.37343(13) 0.7016(2) 0.0266(8) Uani 1 1 d . . .
C201 C 0.8568(2) 0.34955(13) 0.7870(2) 0.0260(8) Uani 1 1 d . . .
C244 C 1.1670(2) 0.51054(13) 0.7751(2) 0.0257(8) Uani 1 1 d . . .
N261 N 1.02271(18) 0.61488(11) 0.86703(19) 0.0310(7) Uani 1 1 d . . .
N271 N 1.06065(17) 0.46789(11) 0.93094(18) 0.0280(7) Uani 1 1 d . . .
O211 O 0.93127(14) 0.41695(9) 0.77720(15) 0.0277(6) Uani 1 1 d . . .
O215 O 0.86314(14) 0.50792(9) 0.73188(15) 0.0272(6) Uani 1 1 d . . .
N262 N 1.02450(17) 0.56412(11) 0.87825(18) 0.0264(7) Uani 1 1 d . . .
C285 C 0.9585(2) 0.64839(15) 0.6381(3) 0.0412(10) Uani 1 1 d . . .
H285 H 0.9607 0.6840 0.6360 0.049 Uiso 1 1 calc R . .
C242 C 1.1231(2) 0.42233(13) 0.7408(2) 0.0241(8) Uani 1 1 d . . .
C212 C 0.8628(2) 0.40230(13) 0.7607(2) 0.0241(8) Uani 1 1 d . . .
C243 C 1.1736(2) 0.46228(13) 0.7482(2) 0.0276(8) Uani 1 1 d . . .
H243 H 1.2147 0.4561 0.7339 0.033 Uiso 1 1 calc R . .
C252 C 1.2884(2) 0.54500(16) 0.7704(3) 0.0423(11) Uani 1 1 d . . .
H252 H 1.3052 0.5119 0.7668 0.051 Uiso 1 1 calc R . .
C264 C 1.1047(2) 0.60096(15) 1.0006(3) 0.0423(11) Uani 1 1 d . . .
H264 H 1.1413 0.6057 1.0581 0.051 Uiso 1 1 calc R . .
C226 C 0.7341(2) 0.56626(14) 0.6545(2) 0.0320(9) Uani 1 1 d . . .
H226 H 0.7844 0.5806 0.6720 0.038 Uiso 1 1 calc R . .
B2 B 0.9644(3) 0.64117(17) 0.7862(3) 0.0390(12) Uani 1 1 d . . .
H2A H 0.9753 0.6777 0.7914 0.047 Uiso 1 1 calc R . .
H2B H 0.9109 0.6362 0.7794 0.047 Uiso 1 1 calc R . .
C254 C 1.3090(3) 0.63413(17) 0.7746(3) 0.0476(11) Uani 1 1 d . . .
H254 H 1.3395 0.6620 0.7735 0.057 Uiso 1 1 calc R . .
C294 C 0.8987(2) 0.46548(16) 0.4462(2) 0.0408(10) Uani 1 1 d . . .
H294 H 0.8824 0.4605 0.3877 0.049 Uiso 1 1 calc R . .
C276 C 1.0713(2) 0.41995(14) 0.9569(2) 0.0341(9) Uani 1 1 d . . .
H276 H 1.0522 0.3942 0.9155 0.041 Uiso 1 1 calc R . .
C236 C 1.0695(2) 0.33730(13) 0.6861(2) 0.0335(9) Uani 1 1 d . . .
H236 H 1.0298 0.3441 0.7024 0.040 Uiso 1 1 calc R . .
C221 C 0.7268(2) 0.51527(13) 0.6688(2) 0.0250(8) Uani 1 1 d . . .
C293 C 0.9078(2) 0.51322(16) 0.4783(2) 0.0382(10) Uani 1 1 d . . .
H293 H 0.8971 0.5415 0.4422 0.046 Uiso 1 1 calc R . .
C202 C 0.7867(2) 0.32846(14) 0.7766(2) 0.0363(9) Uani 1 1 d . . .
H202 H 0.7395 0.3470 0.7490 0.044 Uiso 1 1 calc R . .
C214 C 0.7994(2) 0.48439(13) 0.7090(2) 0.0248(8) Uani 1 1 d . . .
C203 C 0.7857(3) 0.28041(15) 0.8066(3) 0.0451(11) Uani 1 1 d . . .
H203 H 0.7374 0.2660 0.7977 0.054 Uiso 1 1 calc R . .
C253 C 1.3322(3) 0.58584(17) 0.7695(3) 0.0499(12) Uani 1 1 d . . .
H253 H 1.3792 0.5806 0.7652 0.060 Uiso 1 1 calc R . .
C263 C 1.0746(2) 0.55564(14) 0.9597(2) 0.0293(9) Uani 1 1 d . . .
C235 C 1.0685(3) 0.29197(15) 0.6478(3) 0.0418(10) Uani 1 1 d . . .
H235 H 1.0284 0.2681 0.6374 0.050 Uiso 1 1 calc R . .
C292 C 0.9332(2) 0.51973(14) 0.5647(2) 0.0280(8) Uani 1 1 d . . .
C251 C 1.2197(2) 0.55220(14) 0.7765(2) 0.0262(8) Uani 1 1 d . . .
C232 C 1.1853(2) 0.36197(14) 0.6776(2) 0.0353(9) Uani 1 1 d . . .
H232 H 1.2253 0.3857 0.6869 0.042 Uiso 1 1 calc R . .
C234 C 1.1265(3) 0.28174(16) 0.6249(3) 0.0474(12) Uani 1 1 d . . .
H234 H 1.1262 0.2508 0.5983 0.057 Uiso 1 1 calc R . .
C225 C 0.6682(3) 0.59575(15) 0.6149(2) 0.0393(10) Uani 1 1 d . . .
H225 H 0.6735 0.6303 0.6049 0.047 Uiso 1 1 calc R . .
C213 C 0.7963(2) 0.43271(13) 0.7230(2) 0.0299(9) Uani 1 1 d . . .
H213 H 0.7466 0.4177 0.7062 0.036 Uiso 1 1 calc R . .
C272 C 1.0893(2) 0.50409(14) 0.9906(2) 0.0281(8) Uani 1 1 d . . .
C265 C 1.0707(2) 0.63687(15) 0.9412(3) 0.0392(10) Uani 1 1 d . . .
H265 H 1.0793 0.6720 0.9502 0.047 Uiso 1 1 calc R . .
C233 C 1.1845(3) 0.31606(16) 0.6404(3) 0.0470(11) Uani 1 1 d . . .
H233 H 1.2248 0.3083 0.6255 0.056 Uiso 1 1 calc R . .
C275 C 1.1090(2) 0.40607(15) 1.0413(2) 0.0350(9) Uani 1 1 d . . .
H275 H 1.1147 0.3716 1.0571 0.042 Uiso 1 1 calc R . .
C283 C 0.9454(2) 0.56884(14) 0.6048(2) 0.0296(9) Uani 1 1 d . . .
C223 C 0.5870(2) 0.52652(18) 0.6032(3) 0.0510(12) Uani 1 1 d . . .
H223 H 0.5363 0.5128 0.5854 0.061 Uiso 1 1 calc R . .
C296 C 0.9365(2) 0.43390(14) 0.5831(2) 0.0310(9) Uani 1 1 d . . .
H296 H 0.9457 0.4058 0.6193 0.037 Uiso 1 1 calc R . .
C256 C 1.1977(2) 0.60120(14) 0.7830(2) 0.0338(9) Uani 1 1 d . . .
H256 H 1.1516 0.6068 0.7888 0.041 Uiso 1 1 calc R . .
C222 C 0.6526(2) 0.49630(15) 0.6429(3) 0.0390(10) Uani 1 1 d . . .
H222 H 0.6463 0.4618 0.6523 0.047 Uiso 1 1 calc R . .
C284 C 0.9446(2) 0.61654(14) 0.5726(3) 0.0397(10) Uani 1 1 d . . .
H284 H 0.9362 0.6251 0.5173 0.048 Uiso 1 1 calc R . .
C224 C 0.5957(3) 0.57600(17) 0.5899(3) 0.0466(11) Uani 1 1 d . . .
H224 H 0.5509 0.5969 0.5632 0.056 Uiso 1 1 calc R . .
C273 C 1.1286(2) 0.49258(15) 1.0759(2) 0.0367(10) Uani 1 1 d . . .
H273 H 1.1492 0.5187 1.1166 0.044 Uiso 1 1 calc R . .
C274 C 1.1377(2) 0.44288(16) 1.1012(2) 0.0391(10) Uani 1 1 d . . .
H274 H 1.1636 0.4345 1.1594 0.047 Uiso 1 1 calc R . .
C295 C 0.9132(2) 0.42498(15) 0.4988(2) 0.0359(10) Uani 1 1 d . . .
H295 H 0.9073 0.3916 0.4776 0.043 Uiso 1 1 calc R . .
O245 O 1.11382(14) 0.52313(9) 0.79473(15) 0.0289(6) Uani 1 1 d . . .
C206 C 0.9244(2) 0.32118(14) 0.8272(2) 0.0357(9) Uani 1 1 d . . .
H206 H 0.9723 0.3345 0.8326 0.043 Uiso 1 1 calc R . .
C204 C 0.8530(3) 0.25354(15) 0.8485(3) 0.0486(12) Uani 1 1 d . . .
H204 H 0.8517 0.2211 0.8701 0.058 Uiso 1 1 calc R . .
C255 C 1.2415(2) 0.64164(16) 0.7813(3) 0.0442(11) Uani 1 1 d . . .
H255 H 1.2249 0.6748 0.7846 0.053 Uiso 1 1 calc R . .
C205 C 0.9238(3) 0.27407(15) 0.8595(3) 0.0471(11) Uani 1 1 d . . .
H205 H 0.9711 0.2558 0.8888 0.056 Uiso 1 1 calc R . .
B1 B 0.5056(3) 0.84128(17) 0.2500(3) 0.0367(11) Uani 1 1 d . . .
H1A H 0.5237 0.8766 0.2606 0.044 Uiso 1 1 calc R . .
H1B H 0.4541 0.8406 0.1993 0.044 Uiso 1 1 calc R . .

loop_
_atom_site_aniso_label
_atom_site_aniso_U_11
_atom_site_aniso_U_22
_atom_site_aniso_U_33
_atom_site_aniso_U_23
_atom_site_aniso_U_13
_atom_site_aniso_U_12
Gd1 0.02292(10) 0.01836(9) 0.02239(9) 0.00056(7) 0.00943(7) 0.00004(7)
O111 0.0263(15) 0.0220(14) 0.0316(14) 0.0010(11) 0.0083(12) -0.0005(11)
O145 0.0259(14) 0.0214(13) 0.0293(13) 0.0028(10) 0.0065(12) 0.0002(11)
O115 0.0300(15) 0.0236(13) 0.0253(13) 0.0029(10) 0.0036(12) -0.0014(11)
O141 0.0283(15) 0.0224(13) 0.0311(14) 0.0012(11) 0.0097(12) -0.0041(11)
N161 0.0299(18) 0.0195(16) 0.0251(16) 0.0009(12) 0.0065(14) 0.0017(13)
N162 0.0260(17) 0.0240(16) 0.0248(16) -0.0009(12) 0.0098(14) 0.0033(13)
N191 0.036(2) 0.0254(17) 0.0296(17) 0.0018(13) 0.0192(15) 0.0012(14)
C121 0.027(2) 0.024(2) 0.033(2) 0.0001(16) 0.0119(18) 0.0014(16)
C131 0.030(2) 0.0241(19) 0.0277(19) 0.0009(15) 0.0170(17) 0.0007(16)
C112 0.024(2) 0.025(2) 0.0256(19) 0.0027(15) 0.0115(16) 0.0022(16)
C183 0.035(2) 0.030(2) 0.033(2) 0.0076(16) 0.0218(19) 0.0033(18)
N171 0.0246(17) 0.0302(18) 0.0259(16) 0.0042(13) 0.0105(14) -0.0003(14)
C196 0.050(3) 0.032(2) 0.044(2) 0.0035(19) 0.026(2) 0.005(2)
C144 0.026(2) 0.0259(19) 0.0231(18) -0.0004(15) 0.0140(16) -0.0010(16)
C101 0.024(2) 0.029(2) 0.030(2) 0.0063(16) 0.0139(17) 0.0030(16)
C114 0.024(2) 0.026(2) 0.0243(19) -0.0014(15) 0.0092(16) -0.0027(16)
C106 0.029(2) 0.031(2) 0.040(2) 0.0046(17) 0.0146(19) 0.0014(18)
C185 0.054(3) 0.034(2) 0.057(3) 0.004(2) 0.037(2) -0.011(2)
C156 0.031(2) 0.030(2) 0.030(2) 0.0001(16) 0.0141(18) -0.0036(17)
C113 0.026(2) 0.027(2) 0.0233(19) -0.0003(15) 0.0018(16) 0.0007(16)
C152 0.031(2) 0.032(2) 0.034(2) 0.0000(17) 0.0135(18) 0.0033(18)
N181 0.037(2) 0.0226(17) 0.0333(17) 0.0053(13) 0.0173(15) -0.0005(14)
N182 0.0341(19) 0.0198(16) 0.0303(16) 0.0023(13) 0.0157(15) 0.0017(14)
C143 0.026(2) 0.024(2) 0.031(2) 0.0016(15) 0.0089(17) 0.0023(16)
C142 0.026(2) 0.0244(19) 0.0240(18) 0.0051(15) 0.0134(16) 0.0054(16)
C104 0.038(3) 0.044(3) 0.050(3) 0.023(2) 0.017(2) 0.017(2)
C193 0.034(2) 0.041(2) 0.039(2) 0.0035(19) 0.019(2) 0.0054(19)
C195 0.058(3) 0.033(2) 0.049(3) -0.001(2) 0.029(2) 0.012(2)
C136 0.030(2) 0.025(2) 0.051(3) -0.0011(18) 0.013(2) -0.0022(17)
C176 0.028(2) 0.039(2) 0.032(2) 0.0052(17) 0.0113(18) -0.0006(18)
C103 0.052(3) 0.046(3) 0.036(2) 0.008(2) 0.009(2) 0.017(2)
C155 0.036(2) 0.027(2) 0.048(2) -0.0029(18) 0.022(2) -0.0070(18)
C123 0.062(3) 0.035(3) 0.040(2) -0.011(2) 0.012(2) -0.004(2)
C105 0.037(3) 0.026(2) 0.059(3) 0.008(2) 0.023(2) 0.0054(19)
C133 0.037(3) 0.032(2) 0.041(2) 0.0070(18) 0.017(2) 0.0129(19)
C134 0.048(3) 0.019(2) 0.058(3) 0.0056(18) 0.037(2) 0.0056(19)
C154 0.026(2) 0.036(2) 0.044(2) -0.0114(19) 0.0137(19) -0.0072(18)
C153 0.029(2) 0.041(2) 0.033(2) -0.0066(18) 0.0059(19) -0.0016(19)
C173 0.039(3) 0.050(3) 0.034(2) -0.0013(19) 0.019(2) 0.008(2)
C192 0.027(2) 0.039(2) 0.030(2) 0.0056(17) 0.0151(17) 0.0037(18)
C175 0.033(2) 0.051(3) 0.040(2) 0.011(2) 0.020(2) -0.003(2)
C151 0.024(2) 0.026(2) 0.0283(19) -0.0027(15) 0.0154(17) -0.0010(16)
C102 0.044(3) 0.038(2) 0.031(2) 0.0032(18) 0.010(2) 0.011(2)
C164 0.049(3) 0.039(2) 0.032(2) -0.0060(18) 0.018(2) 0.002(2)
C126 0.041(3) 0.030(2) 0.034(2) -0.0016(18) 0.005(2) -0.0034(19)
C132 0.031(2) 0.029(2) 0.033(2) -0.0009(17) 0.0125(18) 0.0023(17)
C194 0.048(3) 0.049(3) 0.046(3) 0.001(2) 0.030(2) 0.014(2)
C124 0.051(3) 0.024(2) 0.064(3) -0.011(2) 0.019(3) -0.009(2)
C135 0.040(3) 0.027(2) 0.065(3) -0.006(2) 0.023(2) -0.005(2)
C172 0.023(2) 0.037(2) 0.0241(19) 0.0007(16) 0.0076(16) 0.0045(17)
C122 0.046(3) 0.029(2) 0.033(2) -0.0030(17) 0.009(2) 0.0050(19)
C184 0.046(3) 0.038(2) 0.064(3) 0.002(2) 0.040(2) -0.005(2)
C163 0.029(2) 0.039(2) 0.0201(18) -0.0006(16) 0.0079(17) 0.0033(18)
C125 0.052(3) 0.026(2) 0.054(3) 0.004(2) 0.013(2) -0.001(2)
C174 0.037(3) 0.060(3) 0.036(2) 0.009(2) 0.023(2) 0.004(2)
C165 0.044(3) 0.029(2) 0.037(2) -0.0110(18) 0.012(2) -0.0027(19)
Gd2 0.02068(10) 0.02038(9) 0.02503(9) -0.00071(7) 0.01193(8) -0.00033(7)
N281 0.039(2) 0.0200(16) 0.0414(18) 0.0023(14) 0.0219(16) -0.0016(14)
N291 0.0246(18) 0.0303(18) 0.0259(16) 0.0016(13) 0.0098(14) 0.0041(14)
O241 0.0243(14) 0.0318(14) 0.0288(13) 0.0017(11) 0.0158(12) 0.0026(11)
N282 0.0266(18) 0.0205(16) 0.0336(17) 0.0034(13) 0.0143(15) 0.0001(13)
C231 0.031(2) 0.026(2) 0.0222(18) 0.0025(15) 0.0119(16) 0.0046(17)
C201 0.026(2) 0.0216(19) 0.030(2) -0.0009(15) 0.0124(17) -0.0038(16)
C244 0.025(2) 0.031(2) 0.0182(17) 0.0035(15) 0.0072(15) -0.0001(16)
N261 0.0309(19) 0.0215(17) 0.0418(19) -0.0046(14) 0.0177(16) 0.0000(14)
N271 0.0275(18) 0.0276(17) 0.0294(17) -0.0006(13) 0.0135(14) 0.0014(14)
O211 0.0249(15) 0.0237(13) 0.0384(14) -0.0012(11) 0.0177(12) -0.0020(11)
O215 0.0231(14) 0.0237(13) 0.0368(14) -0.0015(11) 0.0154(12) -0.0044(11)
N262 0.0242(18) 0.0255(17) 0.0316(17) -0.0039(13) 0.0144(15) 0.0001(13)
C285 0.052(3) 0.022(2) 0.059(3) 0.0109(19) 0.033(2) 0.0071(19)
C242 0.025(2) 0.026(2) 0.0173(17) 0.0037(14) 0.0060(15) 0.0052(16)
C212 0.026(2) 0.0245(19) 0.0226(18) -0.0056(14) 0.0121(16) -0.0055(16)
C243 0.026(2) 0.029(2) 0.033(2) -0.0006(16) 0.0177(18) 0.0017(16)
C252 0.034(3) 0.043(3) 0.056(3) -0.014(2) 0.025(2) -0.009(2)
C264 0.047(3) 0.041(3) 0.038(2) -0.014(2) 0.019(2) -0.007(2)
C226 0.029(2) 0.032(2) 0.035(2) 0.0009(17) 0.0147(18) 0.0023(17)
B2 0.043(3) 0.026(2) 0.052(3) -0.004(2) 0.024(3) 0.002(2)
C254 0.048(3) 0.045(3) 0.055(3) -0.007(2) 0.028(2) -0.022(2)
C294 0.045(3) 0.050(3) 0.029(2) -0.0002(19) 0.017(2) -0.002(2)
C276 0.035(2) 0.032(2) 0.031(2) -0.0040(17) 0.0114(19) 0.0010(18)
C236 0.035(2) 0.028(2) 0.036(2) 0.0044(17) 0.0148(19) 0.0039(18)
C221 0.023(2) 0.028(2) 0.0238(18) -0.0049(15) 0.0102(16) 0.0004(16)
C293 0.039(3) 0.044(3) 0.031(2) 0.0057(18) 0.0148(19) 0.000(2)
C202 0.038(3) 0.028(2) 0.046(2) 0.0036(18) 0.021(2) 0.0001(18)
C214 0.026(2) 0.029(2) 0.0203(17) -0.0040(15) 0.0113(16) -0.0014(16)
C203 0.047(3) 0.036(3) 0.062(3) 0.000(2) 0.033(2) -0.012(2)
C253 0.039(3) 0.057(3) 0.070(3) -0.019(2) 0.038(2) -0.021(2)
C263 0.027(2) 0.034(2) 0.033(2) -0.0053(17) 0.0184(18) -0.0012(17)
C235 0.051(3) 0.025(2) 0.047(3) -0.0022(18) 0.021(2) -0.006(2)
C292 0.023(2) 0.034(2) 0.029(2) 0.0046(16) 0.0137(17) 0.0044(16)
C251 0.024(2) 0.033(2) 0.0205(18) -0.0005(15) 0.0091(16) -0.0032(16)
C232 0.039(3) 0.030(2) 0.044(2) -0.0031(18) 0.026(2) -0.0003(18)
C234 0.069(3) 0.028(2) 0.052(3) -0.005(2) 0.034(3) 0.007(2)
C225 0.046(3) 0.034(2) 0.040(2) 0.0034(18) 0.021(2) 0.014(2)
C213 0.022(2) 0.028(2) 0.035(2) 0.0001(16) 0.0085(17) -0.0033(16)
C272 0.023(2) 0.035(2) 0.031(2) -0.0027(16) 0.0159(17) 0.0024(17)
C265 0.043(3) 0.028(2) 0.047(3) -0.0106(19) 0.020(2) -0.0066(19)
C233 0.057(3) 0.040(3) 0.061(3) -0.009(2) 0.042(3) 0.003(2)
C275 0.037(2) 0.033(2) 0.036(2) 0.0032(18) 0.0170(19) 0.0067(18)
C283 0.031(2) 0.029(2) 0.032(2) 0.0086(16) 0.0179(18) 0.0052(17)
C223 0.023(2) 0.057(3) 0.066(3) -0.004(2) 0.014(2) -0.002(2)
C296 0.029(2) 0.031(2) 0.029(2) 0.0004(16) 0.0106(18) 0.0006(17)
C256 0.035(2) 0.030(2) 0.043(2) -0.0021(17) 0.023(2) -0.0024(18)
C222 0.030(2) 0.033(2) 0.054(3) -0.0056(19) 0.019(2) -0.0032(18)
C284 0.051(3) 0.033(2) 0.043(2) 0.0149(19) 0.028(2) 0.010(2)
C224 0.033(3) 0.056(3) 0.043(3) 0.000(2) 0.011(2) 0.019(2)
C273 0.040(3) 0.042(2) 0.025(2) -0.0093(18) 0.0123(18) -0.001(2)
C274 0.040(3) 0.049(3) 0.027(2) 0.0042(19) 0.0145(19) 0.010(2)
C295 0.036(2) 0.041(2) 0.033(2) -0.0082(18) 0.0175(19) -0.0047(19)
O245 0.0243(14) 0.0291(14) 0.0375(14) -0.0085(11) 0.0179(12) -0.0046(11)
C206 0.035(2) 0.025(2) 0.045(2) -0.0049(17) 0.017(2) -0.0034(18)
C204 0.067(3) 0.024(2) 0.064(3) 0.010(2) 0.038(3) -0.001(2)
C255 0.047(3) 0.036(2) 0.055(3) -0.005(2) 0.028(2) -0.010(2)
C205 0.049(3) 0.024(2) 0.063(3) 0.007(2) 0.021(2) 0.007(2)
B1 0.042(3) 0.024(2) 0.041(3) 0.004(2) 0.016(2) 0.001(2)

loop_
_atom_type_symbol
_atom_type_description
_atom_type_scat_dispersion_real
_atom_type_scat_dispersion_imag
_atom_type_scat_source
C C 0.0033 0.0016 'International Tables Vol C Tables 4.2.6.8 and 6.1.1.4'
H H 0.0000 0.0000 'International Tables Vol C Tables 4.2.6.8 and 6.1.1.4'
B B 0.0013 0.0007 'International Tables Vol C Tables 4.2.6.8 and 6.1.1.4'
N N 0.0061 0.0033 'International Tables Vol C Tables 4.2.6.8 and 6.1.1.4'
O O 0.0106 0.0060 'International Tables Vol C Tables 4.2.6.8 and 6.1.1.4'
Gd Gd -0.1653 3.9035 'International Tables Vol C Tables 4.2.6.8 and 6.1.1.4'

loop_
_geom_angle_atom_site_label_1
_geom_angle_atom_site_label_2
_geom_angle_atom_site_label_3
_geom_angle
_geom_angle_site_symmetry_1
_geom_angle_site_symmetry_3
_geom_angle_publ_flag
O145 Gd1 O111 145.80(8) . . ?
O145 Gd1 O141 70.57(8) . . ?
O111 Gd1 O141 143.59(8) . . ?
O145 Gd1 O115 143.05(8) . . ?
O111 Gd1 O115 71.14(8) . . ?
O141 Gd1 O115 72.54(8) . . ?
O145 Gd1 N182 73.04(9) . . ?
O111 Gd1 N182 80.83(9) . . ?
O141 Gd1 N182 123.40(9) . . ?
O115 Gd1 N182 131.94(9) . . ?
O145 Gd1 N162 71.00(9) . . ?
O111 Gd1 N162 82.05(8) . . ?
O141 Gd1 N162 126.74(8) . . ?
O115 Gd1 N162 133.60(9) . . ?
N182 Gd1 N162 76.98(9) . . ?
O145 Gd1 N171 86.97(9) . . ?
O111 Gd1 N171 100.11(9) . . ?
O141 Gd1 N171 78.35(9) . . ?
O115 Gd1 N171 83.73(9) . . ?
N182 Gd1 N171 140.44(9) . . ?
N162 Gd1 N171 64.18(9) . . ?
O145 Gd1 N191 91.34(9) . . ?
O111 Gd1 N191 96.91(9) . . ?
O141 Gd1 N191 74.74(9) . . ?
O115 Gd1 N191 80.93(9) . . ?
N182 Gd1 N191 64.31(9) . . ?
N162 Gd1 N191 140.83(9) . . ?
N171 Gd1 N191 151.98(9) . . ?
C112 O111 Gd1 137.9(2) . . ?
C144 O145 Gd1 139.4(2) . . ?
C114 O115 Gd1 136.9(2) . . ?
C142 O141 Gd1 138.5(2) . . ?
C165 N161 N162 109.0(3) . . ?
C165 N161 B1 129.0(3) . . ?
N162 N161 B1 121.8(3) . . ?
C163 N162 N161 106.7(3) . . ?
C163 N162 Gd1 117.5(2) . . ?
N161 N162 Gd1 129.3(2) . . ?
C196 N191 C192 117.4(3) . . ?
C196 N191 Gd1 123.6(3) . . ?
C192 N191 Gd1 118.2(2) . . ?
C126 C121 C122 118.5(3) . . ?
C126 C121 C114 118.3(3) . . ?
C122 C121 C114 123.3(3) . . ?
C136 C131 C132 118.5(3) . . ?
C136 C131 C142 118.3(3) . . ?
C132 C131 C142 123.2(3) . . ?
O111 C112 C113 124.3(3) . . ?
O111 C112 C101 116.1(3) . . ?
C113 C112 C101 119.5(3) . . ?
N182 C183 C184 110.5(3) . . ?
N182 C183 C192 118.7(3) . . ?
C184 C183 C192 130.8(4) . . ?
C176 N171 C172 117.9(3) . . ?
C176 N171 Gd1 121.5(2) . . ?
C172 N171 Gd1 119.6(2) . . ?
N191 C196 C195 122.9(4) . . ?
O145 C144 C143 123.8(3) . . ?
O145 C144 C151 115.7(3) . . ?
C143 C144 C151 120.5(3) . . ?
C102 C101 C106 118.3(3) . . ?
C102 C101 C112 123.2(3) . . ?
C106 C101 C112 118.4(3) . . ?
O115 C114 C113 124.0(3) . . ?
O115 C114 C121 116.0(3) . . ?
C113 C114 C121 120.1(3) . . ?
C105 C106 C101 120.7(4) . . ?
N181 C185 C184 109.4(4) . . ?
C155 C156 C151 119.8(3) . . ?
C112 C113 C114 123.4(3) . . ?
C151 C152 C153 120.5(4) . . ?
C185 N181 N182 109.3(3) . . ?
C185 N181 B1 128.3(3) . . ?
N182 N181 B1 122.3(3) . . ?
C183 N182 N181 106.4(3) . . ?
C183 N182 Gd1 116.3(2) . . ?
N181 N182 Gd1 127.8(2) . . ?
C142 C143 C144 123.0(3) . . ?
O141 C142 C143 123.8(3) . . ?
O141 C142 C131 115.0(3) . . ?
C143 C142 C131 121.1(3) . . ?
C103 C104 C105 120.6(4) . . ?
C194 C193 C192 118.8(4) . . ?
C194 C195 C196 118.7(4) . . ?
C131 C136 C135 121.2(4) . . ?
N171 C176 C175 123.0(4) . . ?
C102 C103 C104 119.2(4) . . ?
C154 C155 C156 120.9(4) . . ?
C124 C123 C122 120.9(4) . . ?
C104 C105 C106 119.5(4) . . ?
C134 C133 C132 120.4(4) . . ?
C133 C134 C135 120.2(4) . . ?
C153 C154 C155 119.5(4) . . ?
C154 C153 C152 120.0(4) . . ?
C174 C173 C172 119.0(4) . . ?
N191 C192 C193 122.4(4) . . ?
N191 C192 C183 114.9(3) . . ?
C193 C192 C183 122.7(4) . . ?
C174 C175 C176 119.0(4) . . ?
C152 C151 C156 119.2(3) . . ?
C152 C151 C144 123.5(3) . . ?
C156 C151 C144 117.3(3) . . ?
C103 C102 C101 121.7(4) . . ?
C165 C164 C163 104.5(3) . . ?
C125 C126 C121 120.7(4) . . ?
C133 C132 C131 120.0(4) . . ?
C195 C194 C193 119.7(4) . . ?
C125 C124 C123 119.3(4) . . ?
C134 C135 C136 119.7(4) . . ?
N171 C172 C173 121.8(4) . . ?
N171 C172 C163 115.4(3) . . ?
C173 C172 C163 122.8(3) . . ?
C123 C122 C121 120.1(4) . . ?
C185 C184 C183 104.4(4) . . ?
N162 C163 C164 110.2(3) . . ?
N162 C163 C172 118.8(3) . . ?
C164 C163 C172 130.9(3) . . ?
C124 C125 C126 120.4(4) . . ?
C175 C174 C173 119.3(4) . . ?
N161 C165 C164 109.5(3) . . ?
O215 Gd2 O245 147.86(8) . . ?
O215 Gd2 O211 70.64(8) . . ?
O245 Gd2 O211 141.12(8) . . ?
O215 Gd2 O241 136.11(8) . . ?
O245 Gd2 O241 70.58(8) . . ?
O211 Gd2 O241 72.25(8) . . ?
O215 Gd2 N262 88.24(9) . . ?
O245 Gd2 N262 75.10(9) . . ?
O211 Gd2 N262 126.17(9) . . ?
O241 Gd2 N262 133.30(9) . . ?
O215 Gd2 N282 73.49(9) . . ?
O245 Gd2 N282 75.71(9) . . ?
O211 Gd2 N282 136.81(9) . . ?
O241 Gd2 N282 123.69(8) . . ?
N262 Gd2 N282 75.05(9) . . ?
O215 Gd2 N271 110.13(9) . . ?
O245 Gd2 N271 87.61(9) . . ?
O211 Gd2 N271 76.89(9) . . ?
O241 Gd2 N271 82.97(8) . . ?
N262 Gd2 N271 64.70(9) . . ?
N282 Gd2 N271 139.23(9) . . ?
O215 Gd2 N291 82.48(9) . . ?
O245 Gd2 N291 92.03(9) . . ?
O211 Gd2 N291 88.30(9) . . ?
O241 Gd2 N291 73.79(8) . . ?
N262 Gd2 N291 138.65(9) . . ?
N282 Gd2 N291 63.66(9) . . ?
N271 Gd2 N291 155.43(9) . . ?
N282 N281 C285 108.9(3) . . ?
N282 N281 B2 122.6(3) . . ?
C285 N281 B2 125.9(3) . . ?
C296 N291 C292 118.1(3) . . ?
C296 N291 Gd2 121.7(2) . . ?
C292 N291 Gd2 120.2(2) . . ?
C242 O241 Gd2 134.4(2) . . ?
C283 N282 N281 106.7(3) . . ?
C283 N282 Gd2 120.5(2) . . ?
N281 N282 Gd2 131.4(2) . . ?
C232 C231 C236 117.6(3) . . ?
C232 C231 C242 123.7(3) . . ?
C236 C231 C242 118.7(3) . . ?
C206 C201 C202 118.2(3) . . ?
C206 C201 C212 118.8(3) . . ?
C202 C201 C212 123.0(3) . . ?
O245 C244 C243 123.2(3) . . ?
O245 C244 C251 115.2(3) . . ?
C243 C244 C251 121.4(3) . . ?
C265 N261 N262 109.0(3) . . ?
C265 N261 B2 127.0(3) . . ?
N262 N261 B2 123.3(3) . . ?
C276 N271 C272 117.6(3) . . ?
C276 N271 Gd2 122.9(2) . . ?
C272 N271 Gd2 119.5(2) . . ?
C212 O211 Gd2 137.8(2) . . ?
C214 O215 Gd2 140.2(2) . . ?
C263 N262 N261 106.4(3) . . ?
C263 N262 Gd2 118.1(2) . . ?
N261 N262 Gd2 131.4(2) . . ?
N281 C285 C284 109.0(3) . . ?
O241 C242 C243 122.9(3) . . ?
O241 C242 C231 115.8(3) . . ?
C243 C242 C231 121.2(3) . . ?
O211 C212 C213 123.9(3) . . ?
O211 C212 C201 115.7(3) . . ?
C213 C212 C201 120.4(3) . . ?
C244 C243 C242 124.1(3) . . ?
C253 C252 C251 120.1(4) . . ?
C265 C264 C263 105.5(4) . . ?
C225 C226 C221 120.0(4) . . ?
N261 B2 N281 112.1(3) . . ?
C255 C254 C253 119.4(4) . . ?
C293 C294 C295 119.8(4) . . ?
N271 C276 C275 123.3(4) . . ?
C235 C236 C231 121.8(4) . . ?
C222 C221 C226 117.9(3) . . ?
C222 C221 C214 123.9(3) . . ?
C226 C221 C214 118.1(3) . . ?
C294 C293 C292 119.2(4) . . ?
C203 C202 C201 120.2(4) . . ?
O215 C214 C213 122.8(3) . . ?
O215 C214 C221 116.0(3) . . ?
C213 C214 C221 121.1(3) . . ?
C204 C203 C202 121.1(4) . . ?
C254 C253 C252 121.0(4) . . ?
N262 C263 C264 109.9(3) . . ?
N262 C263 C272 119.1(3) . . ?
C264 C263 C272 131.0(4) . . ?
C234 C235 C236 119.2(4) . . ?
N291 C292 C293 120.9(3) . . ?
N291 C292 C283 115.8(3) . . ?
C293 C292 C283 123.3(3) . . ?
C252 C251 C256 118.2(4) . . ?
C252 C251 C244 124.0(3) . . ?
C256 C251 C244 117.9(3) . . ?
C233 C232 C231 120.2(4) . . ?
C233 C234 C235 120.2(4) . . ?
C224 C225 C226 120.9(4) . . ?
C212 C213 C214 123.1(3) . . ?
N271 C272 C273 121.8(3) . . ?
N271 C272 C263 115.7(3) . . ?
C273 C272 C263 122.5(3) . . ?
N261 C265 C264 109.2(3) . . ?
C234 C233 C232 120.9(4) . . ?
C274 C275 C276 118.7(4) . . ?
N282 C283 C284 110.8(3) . . ?
N282 C283 C292 118.8(3) . . ?
C284 C283 C292 130.4(3) . . ?
C224 C223 C222 119.6(4) . . ?
N291 C296 C295 123.8(4) . . ?
C255 C256 C251 121.2(4) . . ?
C221 C222 C223 121.3(4) . . ?
C285 C284 C283 104.7(3) . . ?
C225 C224 C223 120.3(4) . . ?
C274 C273 C272 119.5(4) . . ?
C275 C274 C273 119.1(4) . . ?
C294 C295 C296 118.2(4) . . ?
C244 O245 Gd2 137.8(2) . . ?
C205 C206 C201 121.6(4) . . ?
C203 C204 C205 119.5(4) . . ?
C254 C255 C256 120.1(4) . . ?
C206 C205 C204 119.3(4) . . ?
N161 B1 N181 110.5(3) . . ?

loop_
_geom_bond_atom_site_label_1
_geom_bond_atom_site_label_2
_geom_bond_distance
_geom_bond_site_symmetry_2
_geom_bond_publ_flag
Gd1 O145 2.333(2) . ?
Gd1 O111 2.336(2) . ?
Gd1 O141 2.339(2) . ?
Gd1 O115 2.346(2) . ?
Gd1 N182 2.505(3) . ?
Gd1 N162 2.529(3) . ?
Gd1 N171 2.537(3) . ?
Gd1 N191 2.566(3) . ?
O111 C112 1.269(4) . ?
O145 C144 1.260(4) . ?
O115 C114 1.272(4) . ?
O141 C142 1.273(4) . ?
N161 C165 1.346(4) . ?
N161 N162 1.351(4) . ?
N161 B1 1.539(5) . ?
N162 C163 1.342(4) . ?
N191 C196 1.346(5) . ?
N191 C192 1.354(4) . ?
C121 C126 1.384(5) . ?
C121 C122 1.391(5) . ?
C121 C114 1.500(5) . ?
C131 C136 1.381(5) . ?
C131 C132 1.395(5) . ?
C131 C142 1.503(5) . ?
C112 C113 1.397(5) . ?
C112 C101 1.500(5) . ?
C183 N182 1.349(4) . ?
C183 C184 1.385(5) . ?
C183 C192 1.466(5) . ?
N171 C176 1.336(4) . ?
N171 C172 1.352(4) . ?
C196 C195 1.391(5) . ?
C144 C143 1.407(5) . ?
C144 C151 1.503(5) . ?
C101 C102 1.384(5) . ?
C101 C106 1.385(5) . ?
C114 C113 1.400(5) . ?
C106 C105 1.384(5) . ?
C185 N181 1.342(5) . ?
C185 C184 1.372(5) . ?
C156 C155 1.388(5) . ?
C156 C151 1.391(5) . ?
C152 C151 1.381(5) . ?
C152 C153 1.397(5) . ?
N181 N182 1.355(4) . ?
N181 B1 1.553(5) . ?
C143 C142 1.390(5) . ?
C104 C103 1.375(6) . ?
C104 C105 1.381(6) . ?
C193 C194 1.380(5) . ?
C193 C192 1.385(5) . ?
C195 C194 1.365(6) . ?
C136 C135 1.389(5) . ?
C176 C175 1.384(5) . ?
C103 C102 1.372(5) . ?
C155 C154 1.378(5) . ?
C123 C124 1.375(6) . ?
C123 C122 1.378(5) . ?
C133 C134 1.371(5) . ?
C133 C132 1.392(5) . ?
C134 C135 1.374(5) . ?
C154 C153 1.377(5) . ?
C173 C174 1.375(6) . ?
C173 C172 1.394(5) . ?
C175 C174 1.365(6) . ?
C164 C165 1.359(5) . ?
C164 C163 1.391(5) . ?
C126 C125 1.380(5) . ?
C124 C125 1.372(6) . ?
C172 C163 1.460(5) . ?
Gd2 O215 2.307(2) . ?
Gd2 O245 2.318(2) . ?
Gd2 O211 2.355(2) . ?
Gd2 O241 2.369(2) . ?
Gd2 N262 2.513(3) . ?
Gd2 N282 2.538(3) . ?
Gd2 N271 2.546(3) . ?
Gd2 N291 2.576(3) . ?
N281 N282 1.359(4) . ?
N281 C285 1.360(5) . ?
N281 B2 1.554(5) . ?
N291 C296 1.326(4) . ?
N291 C292 1.361(4) . ?
O241 C242 1.276(4) . ?
N282 C283 1.335(4) . ?
C231 C232 1.396(5) . ?
C231 C236 1.400(5) . ?
C231 C242 1.497(5) . ?
C201 C206 1.388(5) . ?
C201 C202 1.392(5) . ?
C201 C212 1.501(5) . ?
C244 O245 1.268(4) . ?
C244 C243 1.397(5) . ?
C244 C251 1.494(5) . ?
N261 C265 1.351(5) . ?
N261 N262 1.364(4) . ?
N261 B2 1.531(5) . ?
N271 C276 1.341(4) . ?
N271 C272 1.352(4) . ?
O211 C212 1.272(4) . ?
O215 C214 1.266(4) . ?
N262 C263 1.345(4) . ?
C285 C284 1.366(5) . ?
C242 C243 1.405(5) . ?
C212 C213 1.400(5) . ?
C252 C253 1.381(5) . ?
C252 C251 1.390(5) . ?
C264 C265 1.352(5) . ?
C264 C263 1.391(5) . ?
C226 C225 1.379(5) . ?
C226 C221 1.400(5) . ?
C254 C255 1.373(6) . ?
C254 C253 1.377(6) . ?
C294 C293 1.371(5) . ?
C294 C295 1.370(5) . ?
C276 C275 1.388(5) . ?
C236 C235 1.382(5) . ?
C221 C222 1.380(5) . ?
C221 C214 1.493(5) . ?
C293 C292 1.397(5) . ?
C202 C203 1.389(5) . ?
C214 C213 1.404(5) . ?
C203 C204 1.364(6) . ?
C263 C272 1.457(5) . ?
C235 C234 1.378(6) . ?
C292 C283 1.456(5) . ?
C251 C256 1.392(5) . ?
C232 C233 1.387(5) . ?
C234 C233 1.369(6) . ?
C225 C224 1.362(6) . ?
C272 C273 1.387(5) . ?
C275 C274 1.365(5) . ?
C283 C284 1.390(5) . ?
C223 C224 1.361(6) . ?
C223 C222 1.387(5) . ?
C296 C295 1.378(5) . ?
C256 C255 1.377(5) . ?
C273 C274 1.382(5) . ?
C206 C205 1.382(5) . ?
C204 C205 1.397(6) . ?
